data_4304501
loop_
_publ_author_name
'Bin Li'
'John D. Corbett'

_publ_section_title
;
Similar K@Au10Sn10 Polyhedra in the Markedly Different Structures of
KAu4Sn6 and KAu3Sn3. Syntheses and Characterization
;
_journal_name_full 'Inorganic Chemistry'
_journal_page_first 3610
_journal_page_last 3616
_journal_paper_doi 10.1021/ic701997x
_journal_volume 47
_journal_year 2008
_chemical_formula_sum 'Au4 K Sn6'
_chemical_formula_weight 1539.11
_chemical_name_systematic
; 
 ? 
;
_space_group_IT_number 70
_symmetry_cell_setting orthorhombic
_symmetry_space_group_name_Hall '-F 2uv 2vw'
_symmetry_space_group_name_H-M 'F d d d :2'
_atom_sites_solution_primary direct
_atom_sites_solution_secondary difmap
_audit_creation_method SHELXL-97
_cell_angle_alpha 90.00
_cell_angle_beta 90.00
_cell_angle_gamma 90.00
_cell_formula_units_Z 8
_cell_length_a 8.7094(17)
_cell_length_b 10.028(2)
_cell_length_c 24.157(5)
_cell_measurement_reflns_used 2489
_cell_measurement_temperature 293(2)
_cell_measurement_theta_max 28.27
_cell_measurement_theta_min 3.21
_cell_volume 2109.8(7)
_computing_cell_refinement 'Bruker SMART'
_computing_data_collection 'Bruker SMART'
_computing_data_reduction 'Bruker SAINT'
_computing_molecular_graphics 'Bruker SHELXTL'
_computing_publication_material 'Bruker SHELXTL'
_computing_structure_refinement 'SHELXL-97 (Sheldrick, 1997)'
_computing_structure_solution 'SHELXS-97 (Sheldrick, 1990)'
_diffrn_ambient_temperature 293(2)
_diffrn_measured_fraction_theta_full 0.980
_diffrn_measured_fraction_theta_max 0.980
_diffrn_measurement_device_type 'CCD area detector'
_diffrn_measurement_method 'phi and omega scans'
_diffrn_radiation_monochromator graphite
_diffrn_radiation_source 'fine-focus sealed tube'
_diffrn_radiation_type MoK\a
_diffrn_radiation_wavelength 0.71073
_diffrn_reflns_av_R_equivalents 0.2114
_diffrn_reflns_av_sigmaI/netI 0.0903
_diffrn_reflns_limit_h_max 11
_diffrn_reflns_limit_h_min -11
_diffrn_reflns_limit_k_max 12
_diffrn_reflns_limit_k_min -12
_diffrn_reflns_limit_l_max 30
_diffrn_reflns_limit_l_min -30
_diffrn_reflns_number 5759
_diffrn_reflns_theta_full 28.27
_diffrn_reflns_theta_max 28.27
_diffrn_reflns_theta_min 3.21
_exptl_absorpt_coefficient_mu 69.660
_exptl_absorpt_correction_T_max 0.3874
_exptl_absorpt_correction_T_min 0.1570
_exptl_absorpt_correction_type numerical
_exptl_crystal_colour silver
_exptl_crystal_density_diffrn 9.691
_exptl_crystal_density_method 'not measured'
_exptl_crystal_description irregular
_exptl_crystal_F_000 5080
_exptl_crystal_size_max 0.14
_exptl_crystal_size_mid 0.12
_exptl_crystal_size_min 0.08
_refine_diff_density_max 4.613
_refine_diff_density_min -2.801
_refine_diff_density_rms 0.862
_refine_ls_extinction_coef 0.000262(15)
_refine_ls_extinction_expression Fc^*^=kFc[1+0.001xFc^2^\l^3^/sin(2\q)]^-1/4^
_refine_ls_extinction_method SHELXL
_refine_ls_goodness_of_fit_ref 1.105
_refine_ls_matrix_type full
_refine_ls_number_parameters 30
_refine_ls_number_reflns 647
_refine_ls_number_restraints 0
_refine_ls_restrained_S_all 1.105
_refine_ls_R_factor_all 0.0465
_refine_ls_R_factor_gt 0.0408
_refine_ls_shift/su_max 0.000
_refine_ls_shift/su_mean 0.000
_refine_ls_structure_factor_coef Fsqd
_refine_ls_weighting_details 'calc w=1/[\s^2^(Fo^2^)+(0.0172P)^2^+100.0000P] where P=(Fo^2^+2Fc^2^)/3'
_refine_ls_weighting_scheme calc
_refine_ls_wR_factor_gt 0.1011
_refine_ls_wR_factor_ref 0.1040
_reflns_number_gt 504
_reflns_number_total 647
_reflns_threshold_expression >2sigma(I)
_cod_data_source_file ic701997x-file004_1.cif
_cod_data_source_block KAu4Sn6
_cod_depositor_comments
;
The following automatic conversions were performed:
'_symmetry_cell_setting' value 'Orthorhombic' changed to 'orthorhombic'
according to '/home/saulius/struct/CIF-dictionaries/cif_core.dic'
dictionary named 'cif_core.dic' version 2.4.1 from 2010-06-29.

Automatic conversion script
Id: cif_fix_enum 1527 2010-12-29 10:47:43Z saulius 
;
_cod_original_sg_symbol_H-M 'F d d d'
_cod_database_code 4304501

loop_
_symmetry_equiv_pos_as_xyz
'x, y, z'
'-x+3/4, -y+3/4, z'
'-x+3/4, y, -z+3/4'
'x, -y+3/4, -z+3/4'
'x, y+1/2, z+1/2'
'-x+3/4, -y+5/4, z+1/2'
'-x+3/4, y+1/2, -z+5/4'
'x, -y+5/4, -z+5/4'
'x+1/2, y, z+1/2'
'-x+5/4, -y+3/4, z+1/2'
'-x+5/4, y, -z+5/4'
'x+1/2, -y+3/4, -z+5/4'
'x+1/2, y+1/2, z'
'-x+5/4, -y+5/4, z'
'-x+5/4, y+1/2, -z+3/4'
'x+1/2, -y+5/4, -z+3/4'
'-x, -y, -z'
'x-3/4, y-3/4, -z'
'x-3/4, -y, z-3/4'
'-x, y-3/4, z-3/4'
'-x, -y+1/2, -z+1/2'
'x-3/4, y-1/4, -z+1/2'
'x-3/4, -y+1/2, z-1/4'
'-x, y-1/4, z-1/4'
'-x+1/2, -y, -z+1/2'
'x-1/4, y-3/4, -z+1/2'
'x-1/4, -y, z-1/4'
'-x+1/2, y-3/4, z-1/4'
'-x+1/2, -y+1/2, -z'
'x-1/4, y-1/4, -z'
'x-1/4, -y+1/2, z-3/4'
'-x+1/2, y-1/4, z-3/4'

loop_
_atom_site_label
_atom_site_type_symbol
_atom_site_fract_x
_atom_site_fract_y
_atom_site_fract_z
_atom_site_U_iso_or_equiv
_atom_site_adp_type
_atom_site_occupancy
_atom_site_symmetry_multiplicity
_atom_site_calc_flag
_atom_site_refinement_flags
_atom_site_disorder_assembly
_atom_site_disorder_group
Au1 Au 0.1250 0.1250 0.31266(3) 0.0135(3) Uani 1 2 d S . .
Au2 Au 0.1250 0.1250 0.43159(3) 0.0142(3) Uani 1 2 d S . .
Sn1 Sn 0.1250 0.26953(9) 0.1250 0.0118(3) Uani 1 2 d S . .
Sn2 Sn 0.37527(6) 0.12247(5) 0.00956(5) 0.0133(3) Uani 1 1 d . . .
K K 0.1250 0.1250 0.6250 0.0186(10) Uani 1 4 d S . .

loop_
_atom_site_aniso_label
_atom_site_aniso_U_11
_atom_site_aniso_U_22
_atom_site_aniso_U_33
_atom_site_aniso_U_23
_atom_site_aniso_U_13
_atom_site_aniso_U_12
Au1 0.0134(4) 0.0154(4) 0.0117(4) 0.000 0.000 0.0012(4)
Au2 0.0135(4) 0.0162(4) 0.0128(4) 0.000 0.000 0.0025(4)
Sn1 0.0100(5) 0.0110(5) 0.0143(7) 0.000 0.0001(4) 0.000
Sn2 0.0128(5) 0.0120(5) 0.0152(6) -0.0003(2) -0.0013(2) -0.0003(8)
K 0.021(2) 0.0101(19) 0.024(3) 0.000 0.000 0.000

loop_
_atom_type_symbol
_atom_type_description
_atom_type_scat_dispersion_real
_atom_type_scat_dispersion_imag
_atom_type_scat_source
K K 0.2009 0.2494 'International Tables Vol C Tables 4.2.6.8 and 6.1.1.4'
Sn Sn -0.6537 1.4246 'International Tables Vol C Tables 4.2.6.8 and 6.1.1.4'
Au Au -2.0133 8.8022 'International Tables Vol C Tables 4.2.6.8 and 6.1.1.4'

loop_
_geom_angle_atom_site_label_1
_geom_angle_atom_site_label_2
_geom_angle_atom_site_label_3
_geom_angle
_geom_angle_site_symmetry_1
_geom_angle_site_symmetry_3
_geom_angle_publ_flag
Sn2 Au1 Sn2 102.66(5) 11_454 8_544 ?
Sn2 Au1 Sn2 73.073(18) 11_454 32_556 ?
Sn2 Au1 Sn2 74.12(2) 8_544 32_556 ?
Sn2 Au1 Sn2 74.12(2) 11_454 31_556 ?
Sn2 Au1 Sn2 73.073(18) 8_544 31_556 ?
Sn2 Au1 Sn2 126.26(6) 32_556 31_556 ?
Sn2 Au1 Sn1 157.36(2) 11_454 22_655 ?
Sn2 Au1 Sn1 74.76(2) 8_544 22_655 ?
Sn2 Au1 Sn1 84.75(3) 32_556 22_655 ?
Sn2 Au1 Sn1 124.68(2) 31_556 22_655 ?
Sn2 Au1 Sn1 74.76(2) 11_454 21 ?
Sn2 Au1 Sn1 157.36(2) 8_544 21 ?
Sn2 Au1 Sn1 124.68(2) 32_556 21 ?
Sn2 Au1 Sn1 84.75(3) 31_556 21 ?
Sn1 Au1 Sn1 116.23(3) 22_655 21 ?
Sn2 Au1 Au2 128.67(2) 11_454 . ?
Sn2 Au1 Au2 128.67(2) 8_544 . ?
Sn2 Au1 Au2 116.87(3) 32_556 . ?
Sn2 Au1 Au2 116.87(3) 31_556 . ?
Sn1 Au1 Au2 58.113(14) 22_655 . ?
Sn1 Au1 Au2 58.113(14) 21 . ?
Sn2 Au1 K 136.933(15) 11_454 29_556 ?
Sn2 Au1 K 77.62(2) 8_544 29_556 ?
Sn2 Au1 K 143.179(13) 32_556 29_556 ?
Sn2 Au1 K 64.71(2) 31_556 29_556 ?
Sn1 Au1 K 65.21(2) 22_655 29_556 ?
Sn1 Au1 K 89.02(2) 21 29_556 ?
Au2 Au1 K 65.604(11) . 29_556 ?
Sn2 Au1 K 77.62(2) 11_454 17_556 ?
Sn2 Au1 K 136.933(15) 8_544 17_556 ?
Sn2 Au1 K 64.71(2) 32_556 17_556 ?
Sn2 Au1 K 143.179(13) 31_556 17_556 ?
Sn1 Au1 K 89.02(2) 22_655 17_556 ?
Sn1 Au1 K 65.21(2) 21 17_556 ?
Au2 Au1 K 65.604(11) . 17_556 ?
K Au1 K 131.21(2) 29_556 17_556 ?
Sn1 Au2 Sn1 121.08(3) 21 22_655 ?
Sn1 Au2 Sn2 85.13(2) 21 26_565 ?
Sn1 Au2 Sn2 125.02(2) 22_655 26_565 ?
Sn1 Au2 Sn2 125.02(2) 21 25 ?
Sn1 Au2 Sn2 85.13(2) 22_655 25 ?
Sn2 Au2 Sn2 120.38(6) 26_565 25 ?
Sn1 Au2 Au1 60.542(16) 21 . ?
Sn1 Au2 Au1 60.542(16) 22_655 . ?
Sn2 Au2 Au1 119.81(3) 26_565 . ?
Sn2 Au2 Au1 119.81(3) 25 . ?
Sn1 Au2 Sn2 155.59(2) 21 6_545 ?
Sn1 Au2 Sn2 74.53(2) 22_655 6_545 ?
Sn2 Au2 Sn2 70.51(2) 26_565 6_545 ?
Sn2 Au2 Sn2 71.511(18) 25 6_545 ?
Au1 Au2 Sn2 130.89(2) . 6_545 ?
Sn1 Au2 Sn2 74.53(2) 21 9_455 ?
Sn1 Au2 Sn2 155.59(2) 22_655 9_455 ?
Sn2 Au2 Sn2 71.511(18) 26_565 9_455 ?
Sn2 Au2 Sn2 70.51(2) 25 9_455 ?
Au1 Au2 Sn2 130.89(2) . 9_455 ?
Sn2 Au2 Sn2 98.22(4) 6_545 9_455 ?
Sn1 Au2 K 66.64(2) 21 17_556 ?
Sn1 Au2 K 91.27(2) 22_655 17_556 ?
Sn2 Au2 K 142.704(14) 26_565 17_556 ?
Sn2 Au2 K 65.36(2) 25 17_556 ?
Au1 Au2 K 67.621(12) . 17_556 ?
Sn2 Au2 K 135.540(15) 6_545 17_556 ?
Sn2 Au2 K 77.57(2) 9_455 17_556 ?
Sn1 Au2 K 91.27(2) 21 29_556 ?
Sn1 Au2 K 66.64(2) 22_655 29_556 ?
Sn2 Au2 K 65.36(2) 26_565 29_556 ?
Sn2 Au2 K 142.704(14) 25 29_556 ?
Au1 Au2 K 67.621(12) . 29_556 ?
Sn2 Au2 K 77.57(2) 6_545 29_556 ?
Sn2 Au2 K 135.540(15) 9_455 29_556 ?
K Au2 K 135.24(2) 17_556 29_556 ?
Au2 Sn1 Au2 135.28(4) 23_655 21 ?
Au2 Sn1 Au1 61.34(3) 23_655 23_655 ?
Au2 Sn1 Au1 101.38(3) 21 23_655 ?
Au2 Sn1 Au1 101.38(3) 23_655 21 ?
Au2 Sn1 Au1 61.34(3) 21 21 ?
Au1 Sn1 Au1 136.45(3) 23_655 21 ?
Au2 Sn1 Sn1 112.360(18) 23_655 14_445 ?
Au2 Sn1 Sn1 112.360(18) 21 14_445 ?
Au1 Sn1 Sn1 111.776(17) 23_655 14_445 ?
Au1 Sn1 Sn1 111.776(17) 21 14_445 ?
Au2 Sn1 K 67.640(18) 23_655 5_554 ?
Au2 Sn1 K 67.640(18) 21 5_554 ?
Au1 Sn1 K 68.224(17) 23_655 5_554 ?
Au1 Sn1 K 68.224(17) 21 5_554 ?
Sn1 Sn1 K 180.0 14_445 5_554 ?
Au1 Sn2 Au1 105.88(2) 11_454 23_655 ?
Au1 Sn2 Au2 108.53(2) 11_454 25 ?
Au1 Sn2 Au2 123.32(5) 23_655 25 ?
Au1 Sn2 Au2 100.43(4) 11_454 9_554 ?
Au1 Sn2 Au2 106.77(2) 23_655 9_554 ?
Au2 Sn2 Au2 109.49(2) 25 9_554 ?
Au1 Sn2 K 166.59(4) 11_454 9_554 ?
Au1 Sn2 K 68.76(3) 23_655 9_554 ?
Au2 Sn2 K 67.34(3) 25 9_554 ?
Au2 Sn2 K 92.94(2) 9_554 9_554 ?
Au1 Sn2 K 60.55(2) 11_454 25 ?
Au1 Sn2 K 154.23(4) 23_655 25 ?
Au2 Sn2 K 82.45(3) 25 25 ?
Au2 Sn2 K 59.04(2) 9_554 25 ?
K Sn2 K 129.158(17) 9_554 25 ?
Sn2 K Sn2 179.177(18) 3 9_455 ?
Sn2 K Sn2 75.91(3) 3 16_445 ?
Sn2 K Sn2 104.10(3) 9_455 16_445 ?
Sn2 K Sn2 104.10(3) 3 6_545 ?
Sn2 K Sn2 75.91(3) 9_455 6_545 ?
Sn2 K Sn2 179.177(18) 16_445 6_545 ?
Sn2 K Sn1 90.411(9) 3 10_455 ?
Sn2 K Sn1 90.411(9) 9_455 10_455 ?
Sn2 K Sn1 89.589(9) 16_445 10_455 ?
Sn2 K Sn1 89.589(9) 6_545 10_455 ?
Sn2 K Sn1 89.589(9) 3 5_545 ?
Sn2 K Sn1 89.589(9) 9_455 5_545 ?
Sn2 K Sn1 90.411(9) 16_445 5_545 ?
Sn2 K Sn1 90.411(9) 6_545 5_545 ?
Sn1 K Sn1 180.0 10_455 5_545 ?
Sn2 K Au2 131.920(15) 3 17_556 ?
Sn2 K Au2 47.304(15) 9_455 17_556 ?
Sn2 K Au2 86.120(18) 16_445 17_556 ?
Sn2 K Au2 94.456(18) 6_545 17_556 ?
Sn1 K Au2 134.277(9) 10_455 17_556 ?
Sn1 K Au2 45.723(9) 5_545 17_556 ?
Sn2 K Au2 86.120(18) 3 29_556 ?
Sn2 K Au2 94.456(18) 9_455 29_556 ?
Sn2 K Au2 131.920(15) 16_445 29_556 ?
Sn2 K Au2 47.304(15) 6_545 29_556 ?
Sn1 K Au2 45.723(8) 10_455 29_556 ?
Sn1 K Au2 134.277(8) 5_545 29_556 ?
Au2 K Au2 135.24(2) 17_556 29_556 ?
Sn2 K Au2 94.456(18) 3 31_556 ?
Sn2 K Au2 86.120(18) 9_455 31_556 ?
Sn2 K Au2 47.304(15) 16_445 31_556 ?
Sn2 K Au2 131.920(15) 6_545 31_556 ?
Sn1 K Au2 45.723(8) 10_455 31_556 ?
Sn1 K Au2 134.277(8) 5_545 31_556 ?
Au2 K Au2 105.347(16) 17_556 31_556 ?
Au2 K Au2 91.446(17) 29_556 31_556 ?
Sn2 K Au2 47.304(15) 3 19_656 ?
Sn2 K Au2 131.920(15) 9_455 19_656 ?
Sn2 K Au2 94.456(18) 16_445 19_656 ?
Sn2 K Au2 86.120(18) 6_545 19_656 ?
Sn1 K Au2 134.277(9) 10_455 19_656 ?
Sn1 K Au2 45.723(9) 5_545 19_656 ?
Au2 K Au2 91.446(17) 17_556 19_656 ?
Au2 K Au2 105.347(16) 29_556 19_656 ?
Au2 K Au2 135.24(2) 31_556 19_656 ?
Sn2 K Au1 46.528(14) 3 29_556 ?
Sn2 K Au1 134.257(14) 9_455 29_556 ?
Sn2 K Au1 92.099(18) 16_445 29_556 ?
Sn2 K Au1 87.335(18) 6_545 29_556 ?
Sn1 K Au1 46.561(8) 10_455 29_556 ?
Sn1 K Au1 133.439(8) 5_545 29_556 ?
Au2 K Au1 177.983(13) 17_556 29_556 ?
Au2 K Au1 46.77(2) 29_556 29_556 ?
Au2 K Au1 74.028(15) 31_556 29_556 ?
Au2 K Au1 87.745(16) 19_656 29_556 ?
Sn2 K Au1 92.099(18) 3 17_556 ?
Sn2 K Au1 87.335(18) 9_455 17_556 ?
Sn2 K Au1 46.528(14) 16_445 17_556 ?
Sn2 K Au1 134.257(14) 6_545 17_556 ?
Sn1 K Au1 133.439(8) 10_455 17_556 ?
Sn1 K Au1 46.561(8) 5_545 17_556 ?
Au2 K Au1 46.77(2) 17_556 17_556 ?
Au2 K Au1 177.983(13) 29_556 17_556 ?
Au2 K Au1 87.745(16) 31_556 17_556 ?
Au2 K Au1 74.028(15) 19_656 17_556 ?
Au1 K Au1 131.21(2) 29_556 17_556 ?

loop_
_geom_bond_atom_site_label_1
_geom_bond_atom_site_label_2
_geom_bond_distance
_geom_bond_site_symmetry_2
_geom_bond_publ_flag
Au1 Sn2 2.7920(10) 11_454 ?
Au1 Sn2 2.7920(10) 8_544 ?
Au1 Sn2 2.8387(10) 32_556 ?
Au1 Sn2 2.8387(10) 31_556 ?
Au1 Sn1 2.8508(6) 22_655 ?
Au1 Sn1 2.8508(6) 21 ?
Au1 Au2 2.8731(13) . ?
Au1 K 3.6460(5) 29_556 ?
Au1 K 3.6460(5) 17_556 ?
Au2 Sn1 2.7800(6) 21 ?
Au2 Sn1 2.7800(6) 22_655 ?
Au2 Sn2 2.8599(10) 26_565 ?
Au2 Sn2 2.8599(10) 25 ?
Au2 Sn2 2.8772(10) 6_545 ?
Au2 Sn2 2.8772(10) 9_455 ?
Au2 K 3.5909(5) 17_556 ?
Au2 K 3.5909(5) 29_556 ?
Sn1 Au2 2.7800(6) 23_655 ?
Sn1 Au2 2.7800(6) 21 ?
Sn1 Au1 2.8508(6) 23_655 ?
Sn1 Au1 2.8508(6) 21 ?
Sn1 Sn1 2.8986(19) 14_445 ?
Sn1 K 3.5645(11) 5_554 ?
Sn2 Au1 2.7920(10) 11_454 ?
Sn2 Au1 2.8387(10) 23_655 ?
Sn2 Au2 2.8599(10) 25 ?
Sn2 Au2 2.8772(10) 9_554 ?
Sn2 K 3.5368(11) 9_554 ?
Sn2 K 4.0895(12) 25 ?
K Sn2 3.5368(12) 3 ?
K Sn2 3.5368(11) 9_455 ?
K Sn2 3.5368(12) 16_445 ?
K Sn2 3.5368(11) 6_545 ?
K Sn1 3.5645(11) 10_455 ?
K Sn1 3.5645(11) 5_545 ?
K Au2 3.5909(5) 17_556 ?
K Au2 3.5909(5) 29_556 ?
K Au2 3.5909(5) 31_556 ?
K Au2 3.5909(5) 19_656 ?
K Au1 3.6460(5) 29_556 ?
K Au1 3.6460(5) 17_556 ?
